data_4033625
loop_
_publ_author_name
'Veerakanellore, Giri Babu'
'Smith, Caris M.'
'Vasiliu, Monica'
'Oliver, Allen G.'
'Dixon, David A.'
'Carrick, Jesse D.'

_publ_section_title
;
 Synthesis of 1<i>H</i>-Pyrazol-5-yl-pyridin-2-yl-[1,2,4]triazinyl
 Soft-Lewis Basic Complexants via Metal and Oxidant Free [3 + 2] Dipolar
 Cycloaddition of Terminal Ethynyl Pyridines with Tosylhydrazides.
;
_journal_name_full 'The Journal of organic chemistry'
_journal_paper_doi 10.1021/acs.joc.9b02088
_journal_year 2019
_chemical_formula_moiety 'C30 H22 N6, C4 H8 O, C2 H6 O'
_chemical_formula_sum 'C36 H36 N6 O2'
_chemical_formula_weight 584.71
_space_group_crystal_system monoclinic
_space_group_IT_number 14
_space_group_name_Hall '-P 2yn'
_space_group_name_H-M_alt 'P 1 21/n 1'
_symmetry_space_group_name_Hall '-P 2yn'
_symmetry_space_group_name_H-M 'P 1 21/n 1'
_atom_sites_solution_hydrogens mixed
_atom_sites_solution_primary dual
_atom_sites_solution_secondary difmap
_audit_creation_method SHELXL-2018/3
_cell_angle_alpha 90
_cell_angle_beta 114.053(2)
_cell_angle_gamma 90
_cell_formula_units_Z 4
_cell_length_a 11.0293(11)
_cell_length_b 30.286(3)
_cell_length_c 11.1297(11)
_cell_measurement_reflns_used 9983
_cell_measurement_temperature 120(2)
_cell_measurement_theta_max 28.31
_cell_measurement_theta_min 2.41
_cell_volume 3394.9(6)
_computing_cell_refinement 'Bruker SAINT (Bruker, 2015)'
_computing_data_collection 'Bruker APEX-3 (Bruker, 2015)'
_computing_data_reduction 'Bruker SAINT (Bruker, 2015)'
_computing_molecular_graphics 'Bruker XP (Bruker, 2015)'
_computing_publication_material 'CIFTAB (Sheldrick, 2008)'
_computing_structure_refinement 'SHELXL-2018/3 (Sheldrick, 2015)'
_computing_structure_solution 'SHELXT-2018/2 (Sheldrick, 2015)'
_diffrn_ambient_temperature 120(2)
_diffrn_detector_area_resol_mean 8.33
_diffrn_measured_fraction_theta_full 1.000
_diffrn_measured_fraction_theta_max 0.999
_diffrn_measurement_device_type 'Bruker APEX-II'
_diffrn_measurement_method 'combination of \w and \f-scans '
_diffrn_radiation_type MoK\a
_diffrn_radiation_wavelength 0.71073
_diffrn_reflns_av_R_equivalents 0.0428
_diffrn_reflns_av_unetI/netI 0.0222
_diffrn_reflns_Laue_measured_fraction_full 1.000
_diffrn_reflns_Laue_measured_fraction_max 0.999
_diffrn_reflns_limit_h_max 14
_diffrn_reflns_limit_h_min -14
_diffrn_reflns_limit_k_max 40
_diffrn_reflns_limit_k_min -40
_diffrn_reflns_limit_l_max 14
_diffrn_reflns_limit_l_min -14
_diffrn_reflns_number 68338
_diffrn_reflns_point_group_measured_fraction_full 1.000
_diffrn_reflns_point_group_measured_fraction_max 0.999
_diffrn_reflns_theta_full 25.242
_diffrn_reflns_theta_max 28.320
_diffrn_reflns_theta_min 2.114
_diffrn_source 'fine-focus sealed tube'
_exptl_absorpt_coefficient_mu 0.073
_exptl_absorpt_correction_T_max 1.0000
_exptl_absorpt_correction_T_min 0.9462
_exptl_absorpt_correction_type numerical
_exptl_absorpt_process_details 'SADABS (Krause et al., 2015)'
_exptl_crystal_colour yellow
_exptl_crystal_density_diffrn 1.144
_exptl_crystal_description rod
_exptl_crystal_F_000 1240
_exptl_crystal_size_max 0.675
_exptl_crystal_size_mid 0.406
_exptl_crystal_size_min 0.324
_refine_diff_density_max 0.550
_refine_diff_density_min -0.470
_refine_diff_density_rms 0.048
_refine_ls_extinction_method none
_refine_ls_goodness_of_fit_ref 1.032
_refine_ls_hydrogen_treatment mixed
_refine_ls_matrix_type full
_refine_ls_number_parameters 407
_refine_ls_number_reflns 8442
_refine_ls_number_restraints 0
_refine_ls_restrained_S_all 1.032
_refine_ls_R_factor_all 0.0606
_refine_ls_R_factor_gt 0.0493
_refine_ls_shift/su_max 0.002
_refine_ls_shift/su_mean 0.000
_refine_ls_structure_factor_coef Fsqd
_refine_ls_weighting_details 'w=1/[\s^2^(Fo^2^)+(0.0617P)^2^+1.6923P] where P=(Fo^2^+2Fc^2^)/3'
_refine_ls_weighting_scheme calc
_refine_ls_wR_factor_gt 0.1239
_refine_ls_wR_factor_ref 0.1328
_reflns_Friedel_coverage 0.000
_reflns_number_gt 6964
_reflns_number_total 8442
_reflns_threshold_expression 'I > 2\s(I)'
_cod_data_source_file jo9b02088_si_002.cif
_cod_data_source_block vgbb279
_cod_database_code 4033625
_shelx_shelxl_version_number 2018/3
_shelx_space_group_comment
;
The symmetry employed for this shelxl refinement is uniquely defined
by the following loop, which should always be used as a source of
symmetry information in preference to the above space-group names.
They are only intended as comments.
;
_shelx_estimated_absorpt_t_min 0.952
_shelx_estimated_absorpt_t_max 0.977
_diffrn_source_monochromator 'Bruker TRIUMPH curved-graphite'

loop_
_space_group_symop_operation_xyz
'x, y, z'
'-x+1/2, y+1/2, -z+1/2'
'-x, -y, -z'
'x-1/2, -y-1/2, z-1/2'

loop_
_atom_site_label
_atom_site_type_symbol
_atom_site_fract_x
_atom_site_fract_y
_atom_site_fract_z
_atom_site_U_iso_or_equiv
_atom_site_adp_type
_atom_site_occupancy
_atom_site_site_symmetry_order
_atom_site_calc_flag
_atom_site_refinement_flags_posn
_atom_site_refinement_flags_adp
N1 N 0.66736(11) 0.16861(4) -0.06793(10) 0.0209(2) Uani 1 1 d . .
N2 N 0.71433(11) 0.16647(4) 0.06458(10) 0.0204(2) Uani 1 1 d . .
H2N H 0.6832(19) 0.1451(7) 0.1041(19) 0.042(5) Uiso 1 1 d . .
N3 N 0.82929(10) 0.17143(3) 0.33364(10) 0.0190(2) Uani 1 1 d . .
N4 N 0.74319(11) 0.11195(4) 0.46488(10) 0.0217(2) Uani 1 1 d . .
N5 N 0.69995(11) 0.08292(4) 0.52962(11) 0.0223(2) Uani 1 1 d . .
N6 N 0.91363(10) 0.13612(4) 0.66688(10) 0.0195(2) Uani 1 1 d . .
C1 C 0.72798(12) 0.20379(4) -0.09201(12) 0.0195(2) Uani 1 1 d . .
C2 C 0.81296(13) 0.22434(4) 0.02593(12) 0.0211(2) Uani 1 1 d . .
H2 H 0.865479 0.249221 0.035302 0.025 Uiso 1 1 calc R U
C3 C 0.80112(12) 0.19938(4) 0.12479(12) 0.0192(2) Uani 1 1 d . .
C4 C 0.85813(12) 0.20408(4) 0.26782(12) 0.0189(2) Uani 1 1 d . .
C5 C 0.93320(13) 0.24104(4) 0.32966(13) 0.0219(3) Uani 1 1 d . .
H5 H 0.950125 0.263217 0.280760 0.026 Uiso 1 1 calc R U
C6 C 0.98187(13) 0.24397(4) 0.46524(13) 0.0237(3) Uani 1 1 d . .
H6 H 1.031669 0.268320 0.509062 0.028 Uiso 1 1 calc R U
C7 C 0.95545(13) 0.21016(4) 0.53487(12) 0.0221(3) Uani 1 1 d . .
H7 H 0.988694 0.211028 0.626218 0.027 Uiso 1 1 calc R U
C8 C 0.87801(12) 0.17485(4) 0.46498(12) 0.0187(2) Uani 1 1 d . .
C9 C 0.84215(12) 0.13900(4) 0.53606(12) 0.0189(2) Uani 1 1 d . .
C10 C 0.76139(12) 0.07992(4) 0.66085(12) 0.0190(2) Uani 1 1 d . .
C11 C 0.87785(12) 0.10517(4) 0.73005(12) 0.0188(2) Uani 1 1 d . .
C12 C 0.69988(12) 0.21643(4) -0.22850(12) 0.0202(2) Uani 1 1 d . .
C13 C 0.74686(14) 0.25611(5) -0.25659(13) 0.0244(3) Uani 1 1 d . .
H13 H 0.797336 0.274834 -0.188252 0.029 Uiso 1 1 calc R U
C14 C 0.71901(14) 0.26791(5) -0.38553(14) 0.0264(3) Uani 1 1 d . .
H14 H 0.752356 0.294294 -0.402317 0.032 Uiso 1 1 calc R U
C15 C 0.64205(13) 0.24100(5) -0.49037(13) 0.0247(3) Uani 1 1 d . .
C16 C 0.59431(14) 0.20148(5) -0.46231(13) 0.0249(3) Uani 1 1 d . .
H16 H 0.542370 0.183094 -0.530933 0.030 Uiso 1 1 calc R U
C17 C 0.62315(13) 0.18917(5) -0.33354(13) 0.0232(3) Uani 1 1 d . .
H17 H 0.591140 0.162514 -0.316800 0.028 Uiso 1 1 calc R U
C18 C 0.60969(15) 0.25472(5) -0.63014(14) 0.0310(3) Uani 1 1 d . .
H18A H 0.597192 0.228907 -0.683966 0.046 Uiso 1 1 calc R U
H18B H 0.681457 0.271982 -0.633017 0.046 Uiso 1 1 calc R U
H18C H 0.529806 0.272006 -0.662535 0.046 Uiso 1 1 calc R U
C19 C 0.69602(12) 0.05044(4) 0.72298(12) 0.0204(2) Uani 1 1 d . .
C20 C 0.63209(14) 0.01215(4) 0.65783(13) 0.0250(3) Uani 1 1 d . .
H20 H 0.637052 0.003971 0.579419 0.030 Uiso 1 1 calc R U
C21 C 0.56113(15) -0.01378(5) 0.70966(14) 0.0308(3) Uani 1 1 d . .
H21 H 0.519044 -0.039300 0.666015 0.037 Uiso 1 1 calc R U
C22 C 0.55287(14) -0.00176(5) 0.82596(15) 0.0316(3) Uani 1 1 d . .
H22 H 0.505320 -0.019181 0.860457 0.038 Uiso 1 1 calc R U
C23 C 0.61564(14) 0.03633(5) 0.89118(15) 0.0289(3) Uani 1 1 d . .
H23 H 0.609643 0.044481 0.969138 0.035 Uiso 1 1 calc R U
C24 C 0.68742(13) 0.06233(4) 0.84031(13) 0.0236(3) Uani 1 1 d . .
H24 H 0.729810 0.087708 0.884639 0.028 Uiso 1 1 calc R U
C25 C 0.96527(12) 0.09820(4) 0.87088(12) 0.0197(2) Uani 1 1 d . .
C26 C 0.99624(13) 0.13315(4) 0.95948(13) 0.0229(3) Uani 1 1 d . .
H26 H 0.962199 0.161142 0.930563 0.027 Uiso 1 1 calc R U
C27 C 1.07815(14) 0.12619(5) 1.09134(13) 0.0283(3) Uani 1 1 d . .
H27 H 1.095910 0.149235 1.151342 0.034 Uiso 1 1 calc R U
C28 C 1.13322(14) 0.08497(5) 1.13324(14) 0.0312(3) Uani 1 1 d . .
H28 H 1.189349 0.080527 1.221146 0.037 Uiso 1 1 calc R U
C29 C 1.10521(14) 0.05037(5) 1.04504(15) 0.0318(3) Uani 1 1 d . .
H29 H 1.144003 0.022892 1.073331 0.038 Uiso 1 1 calc R U
C30 C 1.01929(14) 0.05655(4) 0.91433(14) 0.0264(3) Uani 1 1 d . .
H30 H 0.997757 0.032967 0.855811 0.032 Uiso 1 1 calc R U
O2S O 1.30468(13) 0.13756(5) 0.44095(13) 0.0465(3) Uani 1 1 d . .
C3S C 1.19804(19) 0.15034(6) 0.4727(2) 0.0459(4) Uani 1 1 d . .
H3SA H 1.118619 0.133897 0.419977 0.055 Uiso 1 1 calc R U
H3SB H 1.179718 0.181585 0.455619 0.055 Uiso 1 1 calc R U
C4S C 1.2377(3) 0.14083(10) 0.6142(2) 0.0702(7) Uani 1 1 d . .
H4SA H 1.162492 0.130170 0.629950 0.084 Uiso 1 1 calc R U
H4SB H 1.272401 0.167160 0.666673 0.084 Uiso 1 1 calc R U
C5S C 1.34424(19) 0.10556(7) 0.6482(2) 0.0487(4) Uani 1 1 d . .
H5SA H 1.316000 0.078399 0.675257 0.058 Uiso 1 1 calc R U
H5SB H 1.426559 0.115409 0.717920 0.058 Uiso 1 1 calc R U
C6S C 1.36029(19) 0.09928(7) 0.51954(19) 0.0492(5) Uani 1 1 d . .
H6SA H 1.453441 0.096379 0.536457 0.059 Uiso 1 1 calc R U
H6SB H 1.314003 0.072891 0.474663 0.059 Uiso 1 1 calc R U
O1S O 0.59261(10) 0.10664(3) 0.17800(10) 0.0276(2) Uani 1 1 d . .
H1OA H 0.640(2) 0.1105(7) 0.261(2) 0.046(6) Uiso 1 1 d . .
C1S C 0.46675(15) 0.12703(5) 0.14789(15) 0.0325(3) Uani 1 1 d . .
H1SA H 0.478679 0.158246 0.168949 0.039 Uiso 1 1 calc R U
H1SB H 0.423948 0.113642 0.199655 0.039 Uiso 1 1 calc R U
C2S C 0.38187(16) 0.12093(6) 0.00341(15) 0.0364(3) Uani 1 1 d . .
H2SA H 0.424068 0.134743 -0.047144 0.055 Uiso 1 1 calc R U
H2SB H 0.296500 0.134175 -0.017977 0.055 Uiso 1 1 calc R U
H2SC H 0.370965 0.089973 -0.016740 0.055 Uiso 1 1 calc R U

loop_
_atom_site_aniso_label
_atom_site_aniso_U_11
_atom_site_aniso_U_22
_atom_site_aniso_U_33
_atom_site_aniso_U_23
_atom_site_aniso_U_13
_atom_site_aniso_U_12
N1 0.0244(5) 0.0206(5) 0.0165(5) -0.0004(4) 0.0070(4) 0.0007(4)
N2 0.0240(5) 0.0200(5) 0.0154(5) 0.0010(4) 0.0063(4) -0.0006(4)
N3 0.0190(5) 0.0202(5) 0.0165(5) 0.0006(4) 0.0060(4) -0.0002(4)
N4 0.0227(5) 0.0224(5) 0.0182(5) 0.0001(4) 0.0064(4) -0.0035(4)
N5 0.0233(5) 0.0219(5) 0.0198(5) 0.0016(4) 0.0067(4) -0.0030(4)
N6 0.0191(5) 0.0207(5) 0.0170(5) 0.0010(4) 0.0056(4) -0.0004(4)
C1 0.0200(6) 0.0208(6) 0.0181(6) -0.0003(4) 0.0079(5) 0.0026(5)
C2 0.0213(6) 0.0233(6) 0.0189(6) -0.0001(5) 0.0083(5) -0.0017(5)
C3 0.0183(6) 0.0203(6) 0.0182(6) 0.0005(4) 0.0064(5) 0.0006(4)
C4 0.0164(5) 0.0221(6) 0.0176(6) 0.0014(5) 0.0064(5) 0.0005(4)
C5 0.0211(6) 0.0235(6) 0.0213(6) 0.0013(5) 0.0088(5) -0.0038(5)
C6 0.0233(6) 0.0249(6) 0.0211(6) -0.0030(5) 0.0072(5) -0.0063(5)
C7 0.0227(6) 0.0259(6) 0.0165(6) -0.0021(5) 0.0067(5) -0.0033(5)
C8 0.0174(6) 0.0212(6) 0.0171(6) 0.0010(4) 0.0068(5) 0.0001(4)
C9 0.0183(6) 0.0203(6) 0.0174(6) 0.0002(4) 0.0065(5) 0.0009(4)
C10 0.0187(6) 0.0181(6) 0.0183(6) 0.0004(4) 0.0054(5) 0.0006(4)
C11 0.0180(5) 0.0190(6) 0.0179(6) 0.0001(4) 0.0057(5) 0.0016(4)
C12 0.0197(6) 0.0245(6) 0.0168(6) 0.0000(5) 0.0078(5) 0.0038(5)
C13 0.0253(6) 0.0285(7) 0.0192(6) -0.0003(5) 0.0087(5) -0.0008(5)
C14 0.0276(7) 0.0294(7) 0.0233(7) 0.0052(5) 0.0116(5) 0.0015(5)
C15 0.0223(6) 0.0345(7) 0.0183(6) 0.0035(5) 0.0091(5) 0.0080(5)
C16 0.0240(6) 0.0299(7) 0.0188(6) -0.0027(5) 0.0066(5) 0.0047(5)
C17 0.0234(6) 0.0248(6) 0.0206(6) -0.0005(5) 0.0082(5) 0.0024(5)
C18 0.0313(7) 0.0430(8) 0.0190(6) 0.0056(6) 0.0107(6) 0.0068(6)
C19 0.0180(6) 0.0196(6) 0.0204(6) 0.0042(5) 0.0047(5) 0.0002(4)
C20 0.0264(6) 0.0228(6) 0.0192(6) 0.0023(5) 0.0024(5) -0.0036(5)
C21 0.0297(7) 0.0245(7) 0.0287(7) 0.0046(5) 0.0022(6) -0.0080(5)
C22 0.0263(7) 0.0318(7) 0.0343(8) 0.0118(6) 0.0099(6) -0.0038(6)
C23 0.0281(7) 0.0312(7) 0.0297(7) 0.0049(6) 0.0143(6) 0.0007(6)
C24 0.0240(6) 0.0213(6) 0.0254(7) 0.0008(5) 0.0100(5) -0.0005(5)
C25 0.0182(6) 0.0213(6) 0.0179(6) 0.0030(5) 0.0057(5) -0.0013(4)
C26 0.0220(6) 0.0237(6) 0.0212(6) 0.0009(5) 0.0071(5) 0.0000(5)
C27 0.0273(7) 0.0355(8) 0.0184(6) -0.0032(5) 0.0056(5) -0.0061(6)
C28 0.0250(7) 0.0415(8) 0.0195(6) 0.0091(6) 0.0013(5) -0.0047(6)
C29 0.0260(7) 0.0282(7) 0.0329(8) 0.0121(6) 0.0033(6) 0.0008(6)
C30 0.0251(7) 0.0212(6) 0.0275(7) 0.0023(5) 0.0051(5) -0.0006(5)
O2S 0.0399(7) 0.0569(8) 0.0431(7) 0.0012(6) 0.0175(6) 0.0072(6)
C3S 0.0423(9) 0.0441(10) 0.0547(11) 0.0083(8) 0.0233(9) 0.0124(8)
C4S 0.0685(15) 0.0972(19) 0.0517(13) 0.0163(12) 0.0315(11) 0.0393(14)
C5S 0.0380(9) 0.0540(11) 0.0493(11) 0.0107(9) 0.0129(8) 0.0074(8)
C6S 0.0365(9) 0.0518(11) 0.0482(10) -0.0113(8) 0.0060(8) 0.0127(8)
O1S 0.0258(5) 0.0299(5) 0.0222(5) 0.0016(4) 0.0049(4) -0.0048(4)
C1S 0.0317(7) 0.0371(8) 0.0268(7) 0.0004(6) 0.0101(6) -0.0005(6)
C2S 0.0284(7) 0.0460(9) 0.0290(8) 0.0023(7) 0.0059(6) 0.0004(7)

loop_
_atom_type_symbol
_atom_type_description
_atom_type_scat_dispersion_real
_atom_type_scat_dispersion_imag
_atom_type_scat_source
C C 0.0033 0.0016 'International Tables Vol C Tables 4.2.6.8 and 6.1.1.4'
H H 0.0000 0.0000 'International Tables Vol C Tables 4.2.6.8 and 6.1.1.4'
N N 0.0061 0.0033 'International Tables Vol C Tables 4.2.6.8 and 6.1.1.4'
O O 0.0106 0.0060 'International Tables Vol C Tables 4.2.6.8 and 6.1.1.4'

loop_
_geom_angle_atom_site_label_1
_geom_angle_atom_site_label_2
_geom_angle_atom_site_label_3
_geom_angle
C1 N1 N2 104.80(10)
N1 N2 C3 112.58(10)
C8 N3 C4 117.32(11)
C9 N4 N5 117.82(11)
C10 N5 N4 119.85(11)
C11 N6 C9 116.73(11)
N1 C1 C2 111.16(11)
N1 C1 C12 120.02(11)
C2 C1 C12 128.82(12)
C3 C2 C1 104.88(11)
N2 C3 C2 106.57(11)
N2 C3 C4 120.94(11)
C2 C3 C4 132.44(12)
N3 C4 C5 123.10(11)
N3 C4 C3 115.47(11)
C5 C4 C3 121.39(11)
C6 C5 C4 118.55(12)
C5 C6 C7 119.10(12)
C6 C7 C8 118.46(12)
N3 C8 C7 123.43(11)
N3 C8 C9 116.61(11)
C7 C8 C9 119.93(11)
N4 C9 N6 125.33(11)
N4 C9 C8 117.51(11)
N6 C9 C8 117.16(11)
N5 C10 C11 119.86(11)
N5 C10 C19 115.03(11)
C11 C10 C19 125.07(11)
N6 C11 C10 119.47(11)
N6 C11 C25 117.10(11)
C10 C11 C25 123.41(11)
C13 C12 C17 118.35(12)
C13 C12 C1 120.98(12)
C17 C12 C1 120.67(12)
C14 C13 C12 120.58(13)
C13 C14 C15 121.25(13)
C14 C15 C16 118.16(12)
C14 C15 C18 120.74(13)
C16 C15 C18 121.10(13)
C17 C16 C15 120.94(13)
C16 C17 C12 120.72(13)
C24 C19 C20 119.19(12)
C24 C19 C10 120.84(11)
C20 C19 C10 119.74(12)
C21 C20 C19 120.29(13)
C22 C21 C20 120.20(13)
C21 C22 C23 119.94(13)
C22 C23 C24 120.20(14)
C23 C24 C19 120.17(13)
C26 C25 C30 119.71(12)
C26 C25 C11 120.47(11)
C30 C25 C11 119.81(12)
C27 C26 C25 119.94(13)
C28 C27 C26 119.98(13)
C29 C28 C27 120.30(13)
C28 C29 C30 120.11(13)
C29 C30 C25 119.89(13)
C3S O2S C6S 105.20(14)
O2S C3S C4S 107.32(16)
C3S C4S C5S 105.37(17)
C4S C5S C6S 103.20(15)
O2S C6S C5S 106.73(14)
O1S C1S C2S 108.60(13)

loop_
_geom_bond_atom_site_label_1
_geom_bond_atom_site_label_2
_geom_bond_distance
N1 C1 1.3419(17)
N1 N2 1.3508(15)
N2 C3 1.3548(16)
N3 C8 1.3401(16)
N3 C4 1.3437(16)
N4 C9 1.3361(16)
N4 N5 1.3414(15)
N5 C10 1.3394(16)
N6 C11 1.3248(16)
N6 C9 1.3466(16)
C1 C2 1.4093(17)
C1 C12 1.4719(17)
C2 C3 1.3843(17)
C3 C4 1.4608(17)
C4 C5 1.3956(18)
C5 C6 1.3830(18)
C6 C7 1.3851(18)
C7 C8 1.3916(18)
C8 C9 1.4887(17)
C10 C11 1.4217(17)
C10 C19 1.4836(17)
C11 C25 1.4829(17)
C12 C13 1.3937(19)
C12 C17 1.3993(18)
C13 C14 1.3864(19)
C14 C15 1.392(2)
C15 C16 1.393(2)
C15 C18 1.5057(18)
C16 C17 1.3866(18)
C19 C24 1.3946(18)
C19 C20 1.3969(18)
C20 C21 1.3893(19)
C21 C22 1.383(2)
C22 C23 1.388(2)
C23 C24 1.3902(19)
C25 C26 1.3910(18)
C25 C30 1.3946(18)
C26 C27 1.3905(19)
C27 C28 1.383(2)
C28 C29 1.382(2)
C29 C30 1.388(2)
O2S C3S 1.413(2)
O2S C6S 1.431(2)
C3S C4S 1.481(3)
C4S C5S 1.517(3)
C5S C6S 1.525(3)
O1S C1S 1.4288(19)
C1S C2S 1.506(2)

loop_
_geom_hbond_atom_site_label_D
_geom_hbond_atom_site_label_H
_geom_hbond_atom_site_label_A
_geom_hbond_distance_DH
_geom_hbond_distance_HA
_geom_hbond_distance_DA
_geom_hbond_angle_DHA
_geom_hbond_publ_flag
N2 H2N O1S 0.92(2) 1.92(2) 2.8392(15) 170.5(18) yes
O1S H1OA N3 0.86(2) 2.65(2) 3.1590(15) 118.7(16) yes
O1S H1OA N4 0.86(2) 2.08(2) 2.9421(15) 172.2(19) yes

loop_
_geom_torsion_atom_site_label_1
_geom_torsion_atom_site_label_2
_geom_torsion_atom_site_label_3
_geom_torsion_atom_site_label_4
_geom_torsion
C1 N1 N2 C3 0.77(14)
C9 N4 N5 C10 -4.18(18)
N2 N1 C1 C2 -0.56(14)
N2 N1 C1 C12 -179.80(11)
N1 C1 C2 C3 0.18(14)
C12 C1 C2 C3 179.34(12)
N1 N2 C3 C2 -0.67(14)
N1 N2 C3 C4 177.02(11)
C1 C2 C3 N2 0.28(14)
C1 C2 C3 C4 -177.03(13)
C8 N3 C4 C5 -1.25(18)
C8 N3 C4 C3 -178.99(11)
N2 C3 C4 N3 6.54(17)
C2 C3 C4 N3 -176.46(13)
N2 C3 C4 C5 -171.24(12)
C2 C3 C4 C5 5.8(2)
N3 C4 C5 C6 0.94(19)
C3 C4 C5 C6 178.54(12)
C4 C5 C6 C7 0.5(2)
C5 C6 C7 C8 -1.4(2)
C4 N3 C8 C7 0.19(18)
C4 N3 C8 C9 178.44(11)
C6 C7 C8 N3 1.1(2)
C6 C7 C8 C9 -177.04(12)
N5 N4 C9 N6 8.66(19)
N5 N4 C9 C8 -172.34(11)
C11 N6 C9 N4 -3.44(19)
C11 N6 C9 C8 177.56(11)
N3 C8 C9 N4 -14.26(17)
C7 C8 C9 N4 164.05(12)
N3 C8 C9 N6 164.81(11)
C7 C8 C9 N6 -16.87(17)
N4 N5 C10 C11 -4.53(18)
N4 N5 C10 C19 173.42(11)
C9 N6 C11 C10 -5.73(17)
C9 N6 C11 C25 172.94(11)
N5 C10 C11 N6 9.78(18)
C19 C10 C11 N6 -167.96(12)
N5 C10 C11 C25 -168.81(12)
C19 C10 C11 C25 13.46(19)
N1 C1 C12 C13 170.97(12)
C2 C1 C12 C13 -8.1(2)
N1 C1 C12 C17 -7.89(18)
C2 C1 C12 C17 173.02(13)
C17 C12 C13 C14 -0.6(2)
C1 C12 C13 C14 -179.49(12)
C12 C13 C14 C15 1.0(2)
C13 C14 C15 C16 -0.5(2)
C13 C14 C15 C18 178.48(13)
C14 C15 C16 C17 -0.3(2)
C18 C15 C16 C17 -179.31(12)
C15 C16 C17 C12 0.7(2)
C13 C12 C17 C16 -0.23(19)
C1 C12 C17 C16 178.66(12)
N5 C10 C19 C24 -139.25(13)
C11 C10 C19 C24 38.58(19)
N5 C10 C19 C20 35.14(17)
C11 C10 C19 C20 -147.03(13)
C24 C19 C20 C21 -0.1(2)
C10 C19 C20 C21 -174.63(12)
C19 C20 C21 C22 0.2(2)
C20 C21 C22 C23 0.0(2)
C21 C22 C23 C24 -0.4(2)
C22 C23 C24 C19 0.4(2)
C20 C19 C24 C23 -0.19(19)
C10 C19 C24 C23 174.23(12)
N6 C11 C25 C26 55.60(17)
C10 C11 C25 C26 -125.79(14)
N6 C11 C25 C30 -122.94(14)
C10 C11 C25 C30 55.67(18)
C30 C25 C26 C27 -1.6(2)
C11 C25 C26 C27 179.90(12)
C25 C26 C27 C28 2.7(2)
C26 C27 C28 C29 -1.2(2)
C27 C28 C29 C30 -1.4(2)
C28 C29 C30 C25 2.5(2)
C26 C25 C30 C29 -1.0(2)
C11 C25 C30 C29 177.50(13)
C6S O2S C3S C4S 35.2(2)
O2S C3S C4S C5S -22.8(3)
C3S C4S C5S C6S 2.3(3)
C3S O2S C6S C5S -33.38(19)
C4S C5S C6S O2S 18.6(2)

loop_
_smtbx_masks_void_nr
_smtbx_masks_void_average_x
_smtbx_masks_void_average_y
_smtbx_masks_void_average_z
_smtbx_masks_void_volume
_smtbx_masks_void_count_electrons
1 0.000 0.000 0.500 252.3 56.5
2 0.500 0.500 0.000 252.3 56.5
